data_7112985
loop_
_publ_author_name
'Chausset-Boissarie, Laetitia'
'Arvai, Roman'
'Cumming, Graham R.'
'Besnard, C\'eline'
'K\"undig, E Peter'

_publ_section_title
;
 Total synthesis of (+/-)-vertine with Z-selective RCM as a key step.
;
_journal_issue 34
_journal_name_full 'Chemical communications (Cambridge, England)'
_journal_page_first 6264
_journal_page_last 6266
_journal_paper_doi 10.1039/c0cc01885f
_journal_volume 46
_journal_year 2010
_chemical_formula_moiety 'C30 H38 N O6, C H Cl3, Cl '
_chemical_formula_sum 'C31 H39 Cl4 N O6'
_chemical_formula_weight 663.46
_space_group_IT_number 2
_symmetry_cell_setting triclinic
_symmetry_space_group_name_Hall '-P 1'
_symmetry_space_group_name_H-M 'P -1'
_atom_sites_solution_hydrogens geom
_atom_sites_solution_primary direct
_cell_angle_alpha 88.448(9)
_cell_angle_beta 82.135(9)
_cell_angle_gamma 81.667(9)
_cell_formula_units_Z 2
_cell_length_a 8.0838(9)
_cell_length_b 11.4841(10)
_cell_length_c 16.815(2)
_cell_measurement_reflns_used 0
_cell_measurement_temperature 180
_cell_measurement_theta_max 0
_cell_measurement_theta_min 0
_cell_volume 1530.0(3)
_computing_cell_refinement 'IPDS (Stoe & Cie, 1996)'
_computing_data_collection 'IPDS (Stoe & Cie, 1996)'
_computing_data_reduction 'XRED (Stoe & Cie 1996)'
_computing_molecular_graphics 'CAMERON (Watkin et al., 1996)'
_computing_publication_material 'CRYSTALS (Betteridge et al., 2003)'
_computing_structure_refinement 'CRYSTALS (Betteridge et al., 2003)'
_computing_structure_solution 'Superflip (Palatinus & Chapuis, 2007)'
_diffrn_ambient_temperature 180
_diffrn_measured_fraction_theta_full 0.981
_diffrn_measured_fraction_theta_max 0.944
_diffrn_measurement_device 'Stoe IPDS'
_diffrn_measurement_device_type Area
_diffrn_measurement_method \w
_diffrn_radiation_monochromator graphite
_diffrn_radiation_type 'Mo K\a'
_diffrn_radiation_wavelength 0.71073
_diffrn_reflns_av_R_equivalents 0.058
_diffrn_reflns_limit_h_max 11
_diffrn_reflns_limit_h_min -12
_diffrn_reflns_limit_k_max 16
_diffrn_reflns_limit_k_min -16
_diffrn_reflns_limit_l_max 24
_diffrn_reflns_limit_l_min -23
_diffrn_reflns_number 20096
_diffrn_reflns_theta_full 30.845
_diffrn_reflns_theta_max 32.131
_diffrn_reflns_theta_min 2.162
_diffrn_standards_number 0
_exptl_absorpt_coefficient_mu 0.432
_exptl_absorpt_correction_T_max 0.96
_exptl_absorpt_correction_T_min 0.92
_exptl_absorpt_correction_type integration
_exptl_absorpt_process_details
;
Gaussian Integration (Busing and Levy, 1957)
;
_exptl_crystal_colour 'pale yellow'
_exptl_crystal_density_diffrn 1.440
_exptl_crystal_density_method 'not measured'
_exptl_crystal_description 'triangular platelet'
_exptl_crystal_F_000 696
_exptl_crystal_size_max 0.500
_exptl_crystal_size_mid 0.400
_exptl_crystal_size_min 0.100
_refine_diff_density_max 0.48
_refine_diff_density_min -0.63
_refine_ls_extinction_method None
_refine_ls_goodness_of_fit_ref 1.2602
_refine_ls_hydrogen_treatment none
_refine_ls_matrix_type full
_refine_ls_number_parameters 379
_refine_ls_number_reflns 5798
_refine_ls_number_restraints 0
_refine_ls_R_factor_all 0.0575
_refine_ls_R_factor_gt 0.0494
_refine_ls_shift/su_max 0.0006370
_refine_ls_shift/su_mean 7.3113880
_refine_ls_structure_factor_coef Fsqd
_refine_ls_weighting_details
;
Method, part 1, Chebychev polynomial, (Watkin, 1994, Prince, 1982)
[weight] = 1.0/[A~0~*T~0~(x)+A~1~*T~1~(x) ... +A~n-1~]*T~n-1~(x)]
where A~i~ are the Chebychev coefficients listed below and x= Fcalc/Fmax
Method = Robust Weighting (Prince, 1982)
W = [weight] * [1-(deltaF/6*sigmaF)^2^]^2^
A~i~ are:
20.5 21.3 6.06
;
_refine_ls_weighting_scheme calc
_refine_ls_wR_factor_all 0.0709
_refine_ls_wR_factor_gt 0.0692
_refine_ls_wR_factor_ref 0.0709
_reflns_limit_h_max 12
_reflns_limit_h_min -11
_reflns_limit_k_max 16
_reflns_limit_k_min -16
_reflns_limit_l_max 24
_reflns_limit_l_min 0
_reflns_number_gt 5063
_reflns_number_total 10127
_reflns_threshold_expression I>2.0\s(I)
_oxford_diffrn_Wilson_B_factor 2.51
_oxford_diffrn_Wilson_scale 0.80
_oxford_refine_ls_r_factor_ref 0.0575
_oxford_refine_ls_scale 1.224(3)
_oxford_reflns_number_all 5798
_oxford_reflns_threshold_expression_ref I>-10.0\s(I)
_cod_data_source_file c0cc01885f.txt
_cod_data_source_block 1
_cod_depositor_comments
;
The following automatic conversions were performed:

'_symmetry_cell_setting' value 'Triclinic' changed to 'triclinic'
according to
/usr/data/users/saulius/automatic-downloads/retrospective/RSC/lib/dictionaries/cif_core.dic
dictionary named 'cif_core.dic' version 2.4.2 from 2011-04-26.

Automatic conversion script
Id: cif_fix_values 2281 2013-09-26 08:29:07Z andrius 
;
_cod_original_cell_volume 1529.9(3)
_cod_original_sg_symbol_H-M 'P -1 '
_cod_original_formula_sum 'C31 H39 Cl4 N1 O6'
_cod_database_code 7112985

loop_
_symmetry_equiv_pos_as_xyz
x,y,z
-x,-y,-z

loop_
_atom_site_label
_atom_site_type_symbol
_atom_site_fract_x
_atom_site_fract_y
_atom_site_fract_z
_atom_site_U_iso_or_equiv
_atom_site_occupancy
_atom_site_adp_type
_atom_site_refinement_flags_posn
Cl1 Cl 0.78489(8) 0.89876(5) 0.56890(3) 0.0291 1.0000 Uani .
Cl2 Cl 0.81123(10) 0.81850(7) 0.75317(4) 0.0526 1.0000 Uani .
C3 C 0.8463(4) 0.7452(2) 0.84039(15) 0.0423 1.0000 Uani .
Cl4 Cl 0.70242(12) 0.64925(7) 0.86638(4) 0.0578 1.0000 Uani .
Cl5 Cl 0.84309(14) 0.84094(7) 0.91755(5) 0.0710 1.0000 Uani .
H31 H 0.9608 0.7029 0.8312 0.0513 1.0000 Uiso R
O7 O 1.3439(2) 0.43297(13) 0.42013(9) 0.0294 1.0000 Uani .
C8 C 1.2256(3) 0.51629(18) 0.39933(13) 0.0211 1.0000 Uani .
C9 C 1.1715(3) 0.52750(18) 0.32605(12) 0.0215 1.0000 Uani .
C10 C 1.0543(3) 0.61939(18) 0.30835(12) 0.0185 1.0000 Uani .
C11 C 0.9918(3) 0.70218(18) 0.36473(12) 0.0178 1.0000 Uani .
C12 C 0.8750(3) 0.80811(17) 0.34784(11) 0.0173 1.0000 Uani .
N13 N 0.7213(2) 0.82317(15) 0.40787(10) 0.0180 1.0000 Uani .
C14 C 0.6389(3) 0.7161(2) 0.42323(13) 0.0251 1.0000 Uani .
C15 C 0.5537(3) 0.6890(2) 0.35421(15) 0.0317 1.0000 Uani .
C16 C 0.4298(3) 0.7893(2) 0.33464(15) 0.0333 1.0000 Uani .
C17 C 0.5128(3) 0.8979(2) 0.31862(13) 0.0256 1.0000 Uani .
C18 C 0.5977(3) 0.92445(18) 0.38891(12) 0.0211 1.0000 Uani .
C19 C 0.6784(3) 1.03459(18) 0.38278(13) 0.0245 1.0000 Uani .
C20 C 0.8415(3) 1.02565(19) 0.32976(12) 0.0233 1.0000 Uani .
C21 C 0.9544(3) 0.91831(18) 0.34760(13) 0.0213 1.0000 Uani .
H211 H 0.9876 0.9297 0.3996 0.0254 1.0000 Uiso R
H212 H 1.0524 0.9080 0.3101 0.0267 1.0000 Uiso R
O24 O 0.8150(2) 1.01907(13) 0.24684(8) 0.0264 1.0000 Uani .
C25 C 0.7672(3) 1.1198(2) 0.21168(14) 0.0343 1.0000 Uani .
O26 O 0.7565(3) 1.21306(15) 0.24137(11) 0.0502 1.0000 Uani .
C27 C 0.7293(4) 1.1043(3) 0.13059(16) 0.0493 1.0000 Uani .
C28 C 0.7277(5) 1.0062(3) 0.09833(17) 0.0591 1.0000 Uani .
H281 H 0.6992 1.0056 0.0453 0.0712 1.0000 Uiso R
H282 H 0.7556 0.9342 0.1267 0.0697 1.0000 Uiso R
H271 H 0.7019 1.1725 0.1026 0.0593 1.0000 Uiso R
H201 H 0.8947 1.0956 0.3354 0.0274 1.0000 Uiso R
H192 H 0.7034 1.0499 0.4348 0.0280 1.0000 Uiso R
H191 H 0.5996 1.0976 0.3664 0.0286 1.0000 Uiso R
H181 H 0.5173 0.9321 0.4333 0.0234 1.0000 Uiso R
H171 H 0.4310 0.9660 0.3106 0.0299 1.0000 Uiso R
H172 H 0.5930 0.8865 0.2720 0.0297 1.0000 Uiso R
H161 H 0.3448 0.8040 0.3801 0.0399 1.0000 Uiso R
H162 H 0.3809 0.7713 0.2885 0.0405 1.0000 Uiso R
H151 H 0.5000 0.6237 0.3708 0.0377 1.0000 Uiso R
H152 H 0.6353 0.6669 0.3087 0.0373 1.0000 Uiso R
H141 H 0.5574 0.7333 0.4695 0.0295 1.0000 Uiso R
H142 H 0.7234 0.6509 0.4332 0.0301 1.0000 Uiso R
H121 H 0.8405 0.7993 0.2976 0.0206 1.0000 Uiso R
C45 C 1.0449(3) 0.68972(19) 0.43989(12) 0.0202 1.0000 Uani .
C46 C 1.1563(3) 0.59785(19) 0.45773(12) 0.0202 1.0000 Uani .
O47 O 1.2131(2) 0.57922(14) 0.52913(9) 0.0284 1.0000 Uani .
C48 C 1.1430(3) 0.6614(2) 0.58873(13) 0.0330 1.0000 Uani .
H481 H 1.1911 0.6355 0.6355 0.0492 1.0000 Uiso R
H483 H 1.1703 0.7381 0.5725 0.0491 1.0000 Uiso R
H482 H 1.0254 0.6658 0.5980 0.0494 1.0000 Uiso R
H451 H 0.9987 0.7472 0.4781 0.0233 1.0000 Uiso R
C53 C 1.0000(3) 0.62199(18) 0.22779(12) 0.0200 1.0000 Uani .
C54 C 1.0541(3) 0.69805(19) 0.16959(12) 0.0230 1.0000 Uani .
O55 O 1.1565(2) 0.77167(14) 0.19085(9) 0.0298 1.0000 Uani .
C56 C 1.2034(4) 0.8589(2) 0.13745(15) 0.0384 1.0000 Uani .
O57 O 1.3141(3) 0.81645(19) 0.07321(10) 0.0495 1.0000 Uani .
C58 C 1.4667(4) 0.7597(4) 0.0946(2) 0.0733 1.0000 Uani .
H581 H 1.5437 0.7373 0.0470 0.1098 1.0000 Uiso R
H582 H 1.5098 0.8146 0.1253 0.1094 1.0000 Uiso R
H583 H 1.4483 0.6889 0.1255 0.1099 1.0000 Uiso R
H562 H 1.2544 0.9126 0.1667 0.0449 1.0000 Uiso R
H561 H 1.1015 0.9017 0.1201 0.0461 1.0000 Uiso R
C64 C 1.0064(3) 0.6956(2) 0.09446(13) 0.0300 1.0000 Uani .
C65 C 0.9041(3) 0.6173(2) 0.07840(13) 0.0300 1.0000 Uani .
C66 C 0.8485(3) 0.5400(2) 0.13442(13) 0.0253 1.0000 Uani .
C67 C 0.8986(3) 0.54377(19) 0.20930(12) 0.0229 1.0000 Uani .
H671 H 0.8624 0.4900 0.2474 0.0271 1.0000 Uiso R
C69 C 0.7416(3) 0.4541(2) 0.11903(14) 0.0331 1.0000 Uani .
C70 C 0.6907(4) 0.4373(2) 0.05114(16) 0.0421 1.0000 Uani .
H702 H 0.7221 0.4815 0.0061 0.0504 1.0000 Uiso R
H701 H 0.6211 0.3810 0.0457 0.0507 1.0000 Uiso R
H691 H 0.7093 0.4065 0.1619 0.0394 1.0000 Uiso R
H651 H 0.8709 0.6174 0.0275 0.0359 1.0000 Uiso R
H641 H 1.0438 0.7467 0.0557 0.0367 1.0000 Uiso R
H91 H 1.2178 0.4724 0.2868 0.0255 1.0000 Uiso R
C77 C 1.4290(3) 0.3564(2) 0.36046(15) 0.0349 1.0000 Uani .
H772 H 1.5155 0.3076 0.3839 0.0512 1.0000 Uiso R
H771 H 1.4759 0.4008 0.3168 0.0510 1.0000 Uiso R
H773 H 1.3526 0.3076 0.3439 0.0511 1.0000 Uiso R
H131 H 0.7482 0.8391 0.4532 0.0285 1.0000 Uiso R

loop_
_atom_site_aniso_label
_atom_site_aniso_U_11
_atom_site_aniso_U_22
_atom_site_aniso_U_33
_atom_site_aniso_U_23
_atom_site_aniso_U_13
_atom_site_aniso_U_12
Cl1 0.0306(3) 0.0352(3) 0.0212(3) -0.0076(2) -0.0048(2) -0.0008(3)
Cl2 0.0651(5) 0.0651(5) 0.0339(4) 0.0127(3) -0.0132(3) -0.0270(4)
C3 0.0519(18) 0.0411(16) 0.0342(14) 0.0034(12) -0.0050(13) -0.0095(14)
Cl4 0.0827(6) 0.0536(5) 0.0402(4) 0.0005(3) 0.0028(4) -0.0310(4)
Cl5 0.1283(9) 0.0553(5) 0.0396(4) 0.0011(3) -0.0248(5) -0.0350(5)
O7 0.0339(10) 0.0234(8) 0.0289(8) -0.0004(7) -0.0108(7) 0.0087(7)
C8 0.0216(12) 0.0158(10) 0.0260(11) 0.0033(8) -0.0061(9) -0.0007(9)
C9 0.0255(12) 0.0183(11) 0.0200(10) -0.0026(8) -0.0017(9) -0.0013(9)
C10 0.0204(11) 0.0183(11) 0.0175(10) 0.0001(8) -0.0038(8) -0.0040(9)
C11 0.0176(11) 0.0181(11) 0.0183(10) -0.0007(8) -0.0034(8) -0.0031(9)
C12 0.0183(11) 0.0184(10) 0.0147(10) -0.0009(8) -0.0026(8) -0.0007(9)
N13 0.0185(9) 0.0202(9) 0.0153(8) -0.0007(7) -0.0028(7) -0.0022(8)
C14 0.0228(12) 0.0236(12) 0.0294(12) 0.0047(9) -0.0025(9) -0.0072(10)
C15 0.0270(13) 0.0309(13) 0.0411(14) -0.0043(11) -0.0062(11) -0.0149(11)
C16 0.0224(13) 0.0436(15) 0.0364(14) -0.0027(11) -0.0096(11) -0.0076(11)
C17 0.0215(12) 0.0312(13) 0.0239(11) -0.0011(9) -0.0070(9) 0.0008(10)
C18 0.0183(11) 0.0218(11) 0.0215(11) -0.0012(9) -0.0021(9) 0.0027(9)
C19 0.0294(13) 0.0189(11) 0.0232(11) -0.0024(9) -0.0030(9) 0.0034(10)
C20 0.0317(13) 0.0190(11) 0.0199(11) -0.0005(8) -0.0036(9) -0.0057(10)
C21 0.0208(12) 0.0210(11) 0.0225(11) -0.0017(9) -0.0022(9) -0.0042(9)
O24 0.0372(10) 0.0219(8) 0.0193(7) 0.0023(6) -0.0034(7) -0.0028(7)
C25 0.0444(16) 0.0290(14) 0.0284(13) 0.0071(11) -0.0062(11) -0.0015(12)
O26 0.0852(16) 0.0228(10) 0.0428(11) 0.0053(8) -0.0195(11) 0.0012(10)
C27 0.074(2) 0.0422(17) 0.0323(14) 0.0095(12) -0.0163(14) -0.0017(15)
C28 0.090(3) 0.059(2) 0.0318(15) 0.0030(14) -0.0209(16) -0.0135(19)
C45 0.0215(12) 0.0218(11) 0.0178(10) -0.0034(8) -0.0036(9) -0.0029(9)
C46 0.0215(11) 0.0219(11) 0.0185(10) 0.0028(8) -0.0066(9) -0.0038(9)
O47 0.0352(10) 0.0307(9) 0.0200(8) 0.0003(7) -0.0133(7) 0.0020(7)
C48 0.0413(15) 0.0397(14) 0.0191(11) -0.0032(10) -0.0106(10) -0.0034(12)
C53 0.0232(12) 0.0180(11) 0.0175(10) -0.0029(8) -0.0027(9) 0.0016(9)
C54 0.0268(12) 0.0221(11) 0.0203(11) -0.0030(9) -0.0021(9) -0.0047(10)
O55 0.0397(10) 0.0334(9) 0.0209(8) 0.0016(7) -0.0056(7) -0.0195(8)
C56 0.0532(18) 0.0338(14) 0.0329(14) 0.0054(11) -0.0066(12) -0.0224(13)
O57 0.0576(14) 0.0712(14) 0.0262(9) -0.0003(9) 0.0011(9) -0.0375(11)
C58 0.045(2) 0.122(3) 0.056(2) -0.025(2) 0.0046(16) -0.026(2)
C64 0.0407(15) 0.0324(13) 0.0186(11) 0.0047(10) -0.0048(10) -0.0112(12)
C65 0.0406(15) 0.0342(13) 0.0183(11) 0.0010(9) -0.0104(10) -0.0100(11)
C66 0.0292(13) 0.0244(12) 0.0237(11) -0.0028(9) -0.0070(10) -0.0047(10)
C67 0.0278(13) 0.0202(11) 0.0201(11) 0.0006(9) -0.0029(9) -0.0011(10)
C69 0.0412(15) 0.0321(14) 0.0293(13) 0.0008(10) -0.0082(11) -0.0135(12)
C70 0.0521(18) 0.0448(16) 0.0370(14) -0.0001(12) -0.0149(13) -0.0241(14)
C77 0.0345(15) 0.0276(13) 0.0389(14) -0.0036(11) -0.0076(11) 0.0110(11)

loop_
_atom_type_symbol
_atom_type_scat_dispersion_real
_atom_type_scat_dispersion_imag
_atom_type_scat_Cromer_Mann_a1
_atom_type_scat_Cromer_Mann_b1
_atom_type_scat_Cromer_Mann_a2
_atom_type_scat_Cromer_Mann_b2
_atom_type_scat_Cromer_Mann_a3
_atom_type_scat_Cromer_Mann_b3
_atom_type_scat_Cromer_Mann_a4
_atom_type_scat_Cromer_Mann_b4
_atom_type_scat_Cromer_Mann_c
_atom_type_scat_source
C 0.0033 0.0016 2.3100 20.8439 1.0200 10.2075 1.5886 0.5687 0.8650 51.6512 0.2156 'International Tables Vol C 4.2.6.8 and 6.1.1.4'
Cl 0.1484 0.1585 11.4604 0.0104 7.1964 1.1662 6.2556 18.5194 1.6455 47.7784 -9.5574 'International Tables Vol C 4.2.6.8 and 6.1.1.4'
O 0.0106 0.0060 3.0485 13.2771 2.2868 5.7011 1.5463 0.3239 0.8670 32.9089 0.2508 'International Tables Vol C 4.2.6.8 and 6.1.1.4'
N 0.0061 0.0033 12.2126 0.0057 3.1322 9.8933 2.0125 28.9975 1.1663 0.5826 -11.5290 'International Tables Vol C 4.2.6.8 and 6.1.1.4'
H 0.0000 0.0000 0.4930 10.5109 0.3229 26.1257 0.1402 3.1424 0.0408 57.7998 0.0030 'International Tables Vol C 4.2.6.8 and 6.1.1.4'

loop_
_geom_angle_atom_site_label_1
_geom_angle_atom_site_label_2
_geom_angle_atom_site_label_3
_geom_angle
_geom_angle_publ_flag
Cl2 C3 Cl4 111.21(16) yes
Cl2 C3 Cl5 111.55(16) yes
Cl4 C3 Cl5 110.35(15) yes
Cl2 C3 H31 106.6 no
Cl4 C3 H31 110.7 no
Cl5 C3 H31 106.2 no
C8 O7 C77 117.43(17) yes
O7 C8 C9 125.3(2) yes
O7 C8 C46 115.79(19) yes
C9 C8 C46 118.9(2) yes
C8 C9 C10 121.6(2) yes
C8 C9 H91 118.9 no
C10 C9 H91 119.5 no
C9 C10 C11 119.36(19) yes
C9 C10 C53 117.51(19) yes
C11 C10 C53 123.12(19) yes
C10 C11 C12 122.25(18) yes
C10 C11 C45 119.1(2) yes
C12 C11 C45 118.64(19) yes
C11 C12 N13 111.60(16) yes
C11 C12 C21 112.35(17) yes
N13 C12 C21 107.56(16) yes
C11 C12 H121 108.5 no
N13 C12 H121 107.3 no
C21 C12 H121 109.4 no
C12 N13 C14 114.53(16) yes
C12 N13 C18 112.36(15) yes
C14 N13 C18 110.57(16) yes
C12 N13 H131 109.1 no
C14 N13 H131 104.4 no
C18 N13 H131 105.1 no
N13 C14 C15 111.60(18) yes
N13 C14 H141 105.5 no
C15 C14 H141 109.8 no
N13 C14 H142 108.7 no
C15 C14 H142 109.9 no
H141 C14 H142 111.3 no
C14 C15 C16 111.4(2) yes
C14 C15 H151 105.3 no
C16 C15 H151 110.7 no
C14 C15 H152 110.1 no
C16 C15 H152 110.9 no
H151 C15 H152 108.3 no
C15 C16 C17 110.42(19) yes
C15 C16 H161 108.2 no
C17 C16 H161 108.0 no
C15 C16 H162 109.8 no
C17 C16 H162 109.8 no
H161 C16 H162 110.5 no
C16 C17 C18 110.66(19) yes
C16 C17 H171 111.2 no
C18 C17 H171 106.9 no
C16 C17 H172 109.2 no
C18 C17 H172 109.9 no
H171 C17 H172 108.9 no
C17 C18 N13 110.92(17) yes
C17 C18 C19 116.35(18) yes
N13 C18 C19 109.79(17) yes
C17 C18 H181 107.6 no
N13 C18 H181 104.6 no
C19 C18 H181 106.9 no
C18 C19 C20 114.66(18) yes
C18 C19 H192 107.2 no
C20 C19 H192 105.4 no
C18 C19 H191 108.5 no
C20 C19 H191 111.2 no
H192 C19 H191 109.8 no
C19 C20 C21 111.11(18) yes
C19 C20 O24 110.18(18) yes
C21 C20 O24 107.19(17) yes
C19 C20 H201 109.9 no
C21 C20 H201 110.6 no
O24 C20 H201 107.7 no
C12 C21 C20 113.67(18) yes
C12 C21 H211 110.3 no
C20 C21 H211 106.6 no
C12 C21 H212 107.3 no
C20 C21 H212 111.1 no
H211 C21 H212 107.8 no
C20 O24 C25 116.09(17) yes
O24 C25 O26 124.6(2) yes
O24 C25 C27 112.5(2) yes
O26 C25 C27 122.9(2) yes
C25 C27 C28 125.1(3) yes
C25 C27 H271 115.5 no
C28 C27 H271 119.3 no
C27 C28 H281 118.7 no
C27 C28 H282 120.5 no
H281 C28 H282 120.8 no
C11 C45 C46 121.4(2) yes
C11 C45 H451 117.6 no
C46 C45 H451 121.0 no
C8 C46 C45 119.59(19) yes
C8 C46 O47 115.40(19) yes
C45 C46 O47 125.0(2) yes
C46 O47 C48 115.71(17) yes
O47 C48 H481 106.2 no
O47 C48 H483 109.9 no
H481 C48 H483 110.6 no
O47 C48 H482 111.1 no
H481 C48 H482 110.7 no
H483 C48 H482 108.4 no
C10 C53 C54 121.42(19) yes
C10 C53 C67 119.98(19) yes
C54 C53 C67 118.55(19) yes
C53 C54 O55 115.91(18) yes
C53 C54 C64 120.1(2) yes
O55 C54 C64 123.9(2) yes
C54 O55 C56 119.13(17) yes
O55 C56 O57 113.2(2) yes
O55 C56 H562 107.3 no
O57 C56 H562 109.4 no
O55 C56 H561 108.0 no
O57 C56 H561 110.6 no
H562 C56 H561 108.2 no
C56 O57 C58 112.9(2) yes
O57 C58 H581 109.5 no
O57 C58 H582 106.8 no
H581 C58 H582 110.7 no
O57 C58 H583 110.0 no
H581 C58 H583 108.3 no
H582 C58 H583 111.4 no
C54 C64 C65 119.7(2) yes
C54 C64 H641 119.5 no
C65 C64 H641 120.8 no
C64 C65 C66 121.9(2) yes
C64 C65 H651 119.0 no
C66 C65 H651 119.1 no
C65 C66 C67 117.3(2) yes
C65 C66 C69 123.4(2) yes
C67 C66 C69 119.3(2) yes
C66 C67 C53 122.4(2) yes
C66 C67 H671 117.4 no
C53 C67 H671 120.2 no
C66 C69 C70 126.1(2) yes
C66 C69 H691 116.2 no
C70 C69 H691 117.7 no
C69 C70 H702 120.9 no
C69 C70 H701 121.5 no
H702 C70 H701 117.7 no
O7 C77 H772 106.6 no
O7 C77 H771 109.2 no
H772 C77 H771 110.9 no
O7 C77 H773 109.6 no
H772 C77 H773 108.8 no
H771 C77 H773 111.6 no

loop_
_geom_bond_atom_site_label_1
_geom_bond_atom_site_label_2
_geom_bond_distance
_geom_bond_publ_flag
Cl2 C3 1.708(3) yes
C3 Cl4 1.722(3) yes
C3 Cl5 1.718(3) yes
C3 H31 0.975 no
O7 C8 1.327(3) yes
O7 C77 1.392(3) yes
C8 C9 1.360(3) yes
C8 C46 1.380(3) yes
C9 C10 1.368(3) yes
C9 H91 0.928 no
C10 C11 1.355(3) yes
C10 C53 1.478(3) yes
C11 C12 1.474(3) yes
C11 C45 1.386(3) yes
C12 N13 1.482(2) yes
C12 C21 1.499(3) yes
C12 H121 0.937 no
N13 C14 1.482(3) yes
N13 C18 1.478(3) yes
N13 H131 0.852 no
C14 C15 1.490(3) yes
C14 H141 0.954 no
C14 H142 0.965 no
C15 C16 1.474(3) yes
C15 H151 0.936 no
C15 H152 0.954 no
C16 C17 1.501(3) yes
C16 H161 0.956 no
C16 H162 0.957 no
C17 C18 1.504(3) yes
C17 H171 0.967 no
C17 H172 0.945 no
C18 C19 1.500(3) yes
C18 H181 0.917 no
C19 C20 1.479(3) yes
C19 H192 0.951 no
C19 H191 0.953 no
C20 C21 1.473(3) yes
C20 O24 1.445(2) yes
C20 H201 0.976 no
C21 H211 0.967 no
C21 H212 0.937 no
O24 C25 1.316(3) yes
C25 O26 1.181(3) yes
C25 C27 1.459(3) yes
C27 C28 1.266(4) yes
C27 H271 0.917 no
C28 H281 0.952 no
C28 H282 0.957 no
C45 C46 1.340(3) yes
C45 H451 0.935 no
C46 O47 1.344(2) yes
O47 C48 1.399(3) yes
C48 H481 0.947 no
C48 H483 0.963 no
C48 H482 0.936 no
C53 C54 1.363(3) yes
C53 C67 1.368(3) yes
C54 O55 1.352(3) yes
C54 C64 1.373(3) yes
O55 C56 1.386(3) yes
C56 O57 1.358(3) yes
C56 H562 0.969 no
C56 H561 0.972 no
O57 C58 1.397(4) yes
C58 H581 0.961 no
C58 H582 0.956 no
C58 H583 0.972 no
C64 C65 1.362(3) yes
C64 H641 0.915 no
C65 C66 1.354(3) yes
C65 H651 0.932 no
C66 C67 1.378(3) yes
C66 C69 1.452(3) yes
C67 H671 0.925 no
C69 C70 1.294(3) yes
C69 H691 0.926 no
C70 H702 0.927 no
C70 H701 0.930 no
C77 H772 0.953 no
C77 H771 0.949 no
C77 H773 0.964 no

loop_
_geom_hbond_atom_site_label_D
_geom_hbond_atom_site_label_H
_geom_hbond_atom_site_label_A
_geom_hbond_site_symmetry_A
_geom_hbond_angle_DHA
_geom_hbond_distance_DH
_geom_hbond_distance_HA
_geom_hbond_distance_DA
_geom_hbond_publ_flag
C21 H212 O55 . 134 0.94 2.55 3.274(3) yes
C69 H691 O26 1_545 150 0.93 2.57 3.402(3) yes
